data_4028375
loop_
_publ_author_name
'Wei Wang'
'Wen-Jie Zhang'
'Lei Wang'
'Ching Kheng Quah'
'Hoong-Kun Fun'
'Jian-Hua Xu'
'Yan Zhang'

_publ_section_title
;
 Photoinduced Reactions of para-Quinones with Bicyclopropylidene Leading
 to Diverse Polycyclic Compounds with Spirocyclopropanes
;
_journal_name_full 'Journal of Organic Chemistry'
_journal_page_first 6211
_journal_page_last 6222
_journal_paper_doi 10.1021/jo4008767
_journal_volume 78
_journal_year 2013
_chemical_formula_moiety 'C22 H20 O5'
_chemical_formula_sum 'C22 H20 O5'
_chemical_formula_weight 364.38
_chemical_name_systematic
; 
 ? 
;
_space_group_IT_number 2
_symmetry_cell_setting triclinic
_symmetry_space_group_name_Hall '-P 1'
_symmetry_space_group_name_H-M 'P -1'
_atom_sites_solution_hydrogens geom
_atom_sites_solution_primary direct
_atom_sites_solution_secondary difmap
_audit_creation_method SHELXL-97
_cell_angle_alpha 91.789(1)
_cell_angle_beta 95.857(1)
_cell_angle_gamma 102.457(1)
_cell_formula_units_Z 2
_cell_length_a 7.4789(1)
_cell_length_b 8.3080(1)
_cell_length_c 14.5670(3)
_cell_measurement_reflns_used 5455
_cell_measurement_temperature 100(1)
_cell_measurement_theta_max 32.40
_cell_measurement_theta_min 2.51
_cell_volume 877.87(2)
_computing_cell_refinement 'SAINT (Bruker, 2009)'
_computing_data_collection 'APEX2 (Bruker, 2009)'
_computing_data_reduction SAINT
_computing_molecular_graphics SHELXTL
_computing_publication_material 'SHELXTL and PLATON (Spek, 2009)'
_computing_structure_refinement SHELXTL
_computing_structure_solution 'SHELXTL (Sheldrick, 2008)'
_diffrn_ambient_temperature 100
_diffrn_measured_fraction_theta_full 0.978
_diffrn_measured_fraction_theta_max 0.978
_diffrn_measurement_device_type
;
Bruker SMART APEX II CCD area-detector diffractometer 
;
_diffrn_measurement_method '\f and \w scans'
_diffrn_radiation_monochromator graphite
_diffrn_radiation_source 'fine-focus sealed tube'
_diffrn_radiation_type MoK\a
_diffrn_radiation_wavelength 0.71073
_diffrn_reflns_av_R_equivalents 0.0311
_diffrn_reflns_av_sigmaI/netI 0.0462
_diffrn_reflns_limit_h_max 11
_diffrn_reflns_limit_h_min -11
_diffrn_reflns_limit_k_max 12
_diffrn_reflns_limit_k_min -12
_diffrn_reflns_limit_l_max 22
_diffrn_reflns_limit_l_min -22
_diffrn_reflns_number 17693
_diffrn_reflns_theta_full 32.63
_diffrn_reflns_theta_max 32.63
_diffrn_reflns_theta_min 2.51
_diffrn_standards_number 0
_exptl_absorpt_coefficient_mu 0.098
_exptl_absorpt_correction_T_max 0.9931
_exptl_absorpt_correction_T_min 0.9635
_exptl_absorpt_correction_type multi-scan
_exptl_absorpt_process_details '(<i>SADABS</i>; Bruker, 2009)'
_exptl_crystal_colour colourless
_exptl_crystal_density_diffrn 1.378
_exptl_crystal_description plate
_exptl_crystal_F_000 384
_exptl_crystal_size_max 0.384
_exptl_crystal_size_mid 0.167
_exptl_crystal_size_min 0.071
_refine_diff_density_max 0.497
_refine_diff_density_min -0.273
_refine_diff_density_rms 0.064
_refine_ls_extinction_method none
_refine_ls_goodness_of_fit_ref 1.024
_refine_ls_hydrogen_treatment constr
_refine_ls_matrix_type full
_refine_ls_number_parameters 246
_refine_ls_number_reflns 6282
_refine_ls_number_restraints 0
_refine_ls_restrained_S_all 1.024
_refine_ls_R_factor_all 0.0742
_refine_ls_R_factor_gt 0.0517
_refine_ls_shift/su_max 0.001
_refine_ls_shift/su_mean 0.001
_refine_ls_structure_factor_coef Fsqd
_refine_ls_weighting_details 'calc w=1/[\s^2^(Fo^2^)+(0.0523P)^2^+0.4357P] where P=(Fo^2^+2Fc^2^)/3'
_refine_ls_weighting_scheme calc
_refine_ls_wR_factor_gt 0.1150
_refine_ls_wR_factor_ref 0.1304
_reflns_number_gt 4826
_reflns_number_total 6282
_reflns_threshold_expression I>2\s(I)
_cod_data_source_file jo4008767_si_002_6.cif
_cod_data_source_block Compound_17a
_cod_database_code 4028375

loop_
_symmetry_equiv_pos_as_xyz
'x, y, z'
'-x, -y, -z'

loop_
_atom_site_label
_atom_site_type_symbol
_atom_site_fract_x
_atom_site_fract_y
_atom_site_fract_z
_atom_site_U_iso_or_equiv
_atom_site_adp_type
_atom_site_occupancy
_atom_site_symmetry_multiplicity
_atom_site_calc_flag
_atom_site_refinement_flags
O1 O 0.98528(12) 1.13563(11) 0.18710(6) 0.01422(17) Uani 1 1 d .
O2 O 1.33624(13) 1.03360(13) 0.41779(7) 0.0223(2) Uani 1 1 d .
O3 O 1.09911(14) 0.81920(12) 0.43001(7) 0.0224(2) Uani 1 1 d .
O5 O 0.80470(13) 1.01684(11) 0.01334(6) 0.01769(19) Uani 1 1 d .
O6 O 1.09332(15) 0.64810(13) 0.24464(7) 0.0242(2) Uani 1 1 d .
C1 C 0.82501(16) 0.92020(15) 0.07266(8) 0.0127(2) Uani 1 1 d .
C2 C 0.80211(16) 0.74047(15) 0.05182(8) 0.0130(2) Uani 1 1 d .
C3 C 0.71676(18) 0.67248(16) -0.03493(9) 0.0165(2) Uani 1 1 d .
H3A H 0.6753 0.7398 -0.0783 0.020 Uiso 1 1 calc R
C4 C 0.69387(19) 0.50509(17) -0.05645(9) 0.0192(3) Uani 1 1 d .
H4A H 0.6347 0.4599 -0.1137 0.023 Uiso 1 1 calc R
C5 C 0.75943(18) 0.40436(16) 0.00760(9) 0.0183(2) Uani 1 1 d .
H5A H 0.7427 0.2919 -0.0069 0.022 Uiso 1 1 calc R
C6 C 0.84941(17) 0.47087(15) 0.09272(9) 0.0160(2) Uani 1 1 d .
H6A H 0.8965 0.4037 0.1343 0.019 Uiso 1 1 calc R
C7 C 0.86938(16) 0.63884(15) 0.11610(8) 0.0132(2) Uani 1 1 d .
C8 C 0.97406(17) 0.70993(15) 0.20656(9) 0.0144(2) Uani 1 1 d .
C9 C 0.92301(16) 0.86201(14) 0.24666(8) 0.0121(2) Uani 1 1 d .
C10 C 0.72787(16) 0.83276(15) 0.27987(8) 0.0137(2) Uani 1 1 d .
C11 C 0.60483(19) 0.66881(17) 0.29434(9) 0.0188(3) Uani 1 1 d .
H11A H 0.6575 0.5719 0.2932 0.023 Uiso 1 1 calc R
H11B H 0.4762 0.6500 0.2696 0.023 Uiso 1 1 calc R
C12 C 0.67270(19) 0.79551(17) 0.37405(9) 0.0179(2) Uani 1 1 d .
H12A H 0.5845 0.8523 0.3972 0.021 Uiso 1 1 calc R
H12B H 0.7657 0.7742 0.4207 0.021 Uiso 1 1 calc R
C13 C 0.67867(16) 0.96321(15) 0.21780(8) 0.0138(2) Uani 1 1 d .
C14 C 0.59905(19) 1.10817(17) 0.24190(10) 0.0196(3) Uani 1 1 d .
H14A H 0.6547 1.2146 0.2202 0.023 Uiso 1 1 calc R
H14B H 0.5530 1.1124 0.3016 0.023 Uiso 1 1 calc R
C15 C 0.49462(18) 0.97606(18) 0.17076(10) 0.0208(3) Uani 1 1 d .
H15A H 0.3861 0.9013 0.1879 0.025 Uiso 1 1 calc R
H15B H 0.4878 1.0034 0.1064 0.025 Uiso 1 1 calc R
C16 C 0.85895(16) 0.97756(14) 0.17359(8) 0.0123(2) Uani 1 1 d .
C17 C 1.10060(16) 1.13114(15) 0.26600(8) 0.0137(2) Uani 1 1 d .
C18 C 1.07633(16) 0.98324(15) 0.30392(8) 0.0132(2) Uani 1 1 d .
C19 C 1.18602(17) 0.95079(16) 0.38813(9) 0.0150(2) Uani 1 1 d .
C20 C 1.1960(2) 0.77200(18) 0.51312(10) 0.0257(3) Uani 1 1 d .
H20A H 1.1154 0.7566 0.5617 0.031 Uiso 1 1 calc R
H20B H 1.3027 0.8591 0.5342 0.031 Uiso 1 1 calc R
C21 C 1.2564(2) 0.6148(2) 0.49325(12) 0.0290(3) Uani 1 1 d .
H21A H 1.3139 0.5809 0.5491 0.043 Uiso 1 1 calc R
H21B H 1.3429 0.6326 0.4482 0.043 Uiso 1 1 calc R
H21C H 1.1512 0.5302 0.4697 0.043 Uiso 1 1 calc R
C22 C 1.22951(18) 1.29173(16) 0.29422(10) 0.0185(2) Uani 1 1 d .
H22A H 1.2871 1.2873 0.3558 0.028 Uiso 1 1 calc R
H22B H 1.1625 1.3782 0.2926 0.028 Uiso 1 1 calc R
H22C H 1.3222 1.3134 0.2525 0.028 Uiso 1 1 calc R

loop_
_atom_site_aniso_label
_atom_site_aniso_U_11
_atom_site_aniso_U_22
_atom_site_aniso_U_33
_atom_site_aniso_U_23
_atom_site_aniso_U_13
_atom_site_aniso_U_12
O1 0.0155(4) 0.0107(4) 0.0155(4) 0.0015(3) -0.0016(3) 0.0021(3)
O2 0.0162(4) 0.0286(5) 0.0194(5) 0.0031(4) -0.0037(4) 0.0013(4)
O3 0.0256(5) 0.0177(5) 0.0197(5) 0.0066(4) -0.0082(4) 0.0001(4)
O5 0.0229(5) 0.0161(4) 0.0153(4) 0.0038(3) 0.0003(3) 0.0074(4)
O6 0.0282(5) 0.0208(5) 0.0252(5) -0.0016(4) -0.0079(4) 0.0142(4)
C1 0.0116(5) 0.0131(5) 0.0140(5) 0.0014(4) 0.0011(4) 0.0040(4)
C2 0.0141(5) 0.0120(5) 0.0136(5) 0.0007(4) 0.0022(4) 0.0043(4)
C3 0.0200(6) 0.0158(6) 0.0142(5) 0.0006(4) 0.0014(4) 0.0053(4)
C4 0.0227(6) 0.0177(6) 0.0167(6) -0.0035(5) 0.0009(5) 0.0044(5)
C5 0.0206(6) 0.0128(5) 0.0217(6) -0.0025(5) 0.0042(5) 0.0038(4)
C6 0.0180(6) 0.0125(5) 0.0187(6) 0.0020(4) 0.0036(4) 0.0051(4)
C7 0.0144(5) 0.0111(5) 0.0147(5) 0.0007(4) 0.0017(4) 0.0039(4)
C8 0.0159(5) 0.0122(5) 0.0151(5) 0.0023(4) 0.0002(4) 0.0040(4)
C9 0.0137(5) 0.0108(5) 0.0121(5) 0.0012(4) -0.0010(4) 0.0041(4)
C10 0.0146(5) 0.0130(5) 0.0131(5) 0.0018(4) 0.0009(4) 0.0020(4)
C11 0.0198(6) 0.0159(6) 0.0188(6) 0.0008(5) 0.0031(5) -0.0005(5)
C12 0.0209(6) 0.0182(6) 0.0142(5) 0.0022(5) 0.0033(4) 0.0024(5)
C13 0.0134(5) 0.0151(5) 0.0136(5) 0.0017(4) 0.0013(4) 0.0047(4)
C14 0.0220(6) 0.0202(6) 0.0200(6) 0.0029(5) 0.0054(5) 0.0106(5)
C15 0.0146(6) 0.0294(7) 0.0197(6) 0.0041(5) -0.0004(5) 0.0080(5)
C16 0.0132(5) 0.0100(5) 0.0135(5) 0.0016(4) -0.0001(4) 0.0030(4)
C17 0.0122(5) 0.0146(5) 0.0144(5) -0.0009(4) 0.0006(4) 0.0039(4)
C18 0.0131(5) 0.0123(5) 0.0137(5) 0.0005(4) -0.0019(4) 0.0033(4)
C19 0.0158(5) 0.0156(5) 0.0140(5) -0.0005(4) -0.0003(4) 0.0056(4)
C20 0.0350(8) 0.0214(7) 0.0176(6) 0.0051(5) -0.0089(6) 0.0041(6)
C21 0.0273(7) 0.0282(8) 0.0338(8) 0.0128(6) 0.0051(6) 0.0087(6)
C22 0.0186(6) 0.0139(6) 0.0212(6) -0.0005(5) -0.0010(5) 0.0016(4)

loop_
_atom_type_symbol
_atom_type_description
_atom_type_scat_dispersion_real
_atom_type_scat_dispersion_imag
_atom_type_scat_source
C C 0.0033 0.0016 'International Tables Vol C Tables 4.2.6.8 and 6.1.1.4'
H H 0.0000 0.0000 'International Tables Vol C Tables 4.2.6.8 and 6.1.1.4'
O O 0.0106 0.0060 'International Tables Vol C Tables 4.2.6.8 and 6.1.1.4'

loop_
_geom_angle_atom_site_label_1
_geom_angle_atom_site_label_2
_geom_angle_atom_site_label_3
_geom_angle
C17 O1 C16 107.12(9)
C19 O3 C20 117.27(11)
O5 C1 C2 122.92(11)
O5 C1 C16 120.50(11)
C2 C1 C16 116.37(10)
C3 C2 C7 119.62(11)
C3 C2 C1 118.91(11)
C7 C2 C1 121.44(11)
C4 C3 C2 120.20(12)
C4 C3 H3A 119.9
C2 C3 H3A 119.9
C3 C4 C5 120.06(12)
C3 C4 H4A 120.0
C5 C4 H4A 120.0
C6 C5 C4 120.38(12)
C6 C5 H5A 119.8
C4 C5 H5A 119.8
C5 C6 C7 120.07(12)
C5 C6 H6A 120.0
C7 C6 H6A 120.0
C6 C7 C2 119.61(11)
C6 C7 C8 119.30(11)
C2 C7 C8 120.94(11)
O6 C8 C7 121.27(12)
O6 C8 C9 122.69(11)
C7 C8 C9 116.04(10)
C18 C9 C8 116.10(10)
C18 C9 C10 117.33(10)
C8 C9 C10 115.17(10)
C18 C9 C16 100.50(9)
C8 C9 C16 114.89(10)
C10 C9 C16 88.33(8)
C12 C10 C11 60.55(9)
C12 C10 C13 128.00(11)
C11 C10 C13 126.15(11)
C12 C10 C9 128.93(10)
C11 C10 C9 126.66(11)
C13 C10 C9 90.45(9)
C10 C11 C12 59.42(8)
C10 C11 H11A 117.8
C12 C11 H11A 117.8
C10 C11 H11B 117.8
C12 C11 H11B 117.8
H11A C11 H11B 115.0
C10 C12 C11 60.03(8)
C10 C12 H12A 117.8
C11 C12 H12A 117.8
C10 C12 H12B 117.8
C11 C12 H12B 117.8
H12A C12 H12B 114.9
C15 C13 C14 60.44(9)
C15 C13 C10 129.52(11)
C14 C13 C10 128.72(11)
C15 C13 C16 127.06(11)
C14 C13 C16 123.86(11)
C10 C13 C16 90.86(9)
C13 C14 C15 59.75(9)
C13 C14 H14A 117.8
C15 C14 H14A 117.8
C13 C14 H14B 117.8
C15 C14 H14B 117.8
H14A C14 H14B 114.9
C13 C15 C14 59.81(9)
C13 C15 H15A 117.8
C14 C15 H15A 117.8
C13 C15 H15B 117.8
C14 C15 H15B 117.8
H15A C15 H15B 114.9
O1 C16 C1 110.93(10)
O1 C16 C13 115.72(10)
C1 C16 C13 112.14(10)
O1 C16 C9 107.85(9)
C1 C16 C9 119.47(10)
C13 C16 C9 89.40(9)
C18 C17 O1 114.59(11)
C18 C17 C22 131.77(11)
O1 C17 C22 113.64(10)
C17 C18 C19 123.57(11)
C17 C18 C9 109.42(10)
C19 C18 C9 127.01(11)
O2 C19 O3 123.40(11)
O2 C19 C18 124.51(12)
O3 C19 C18 112.09(10)
O3 C20 C21 109.90(12)
O3 C20 H20A 109.7
C21 C20 H20A 109.7
O3 C20 H20B 109.7
C21 C20 H20B 109.7
H20A C20 H20B 108.2
C20 C21 H21A 109.5
C20 C21 H21B 109.5
H21A C21 H21B 109.5
C20 C21 H21C 109.5
H21A C21 H21C 109.5
H21B C21 H21C 109.5
C17 C22 H22A 109.5
C17 C22 H22B 109.5
H22A C22 H22B 109.5
C17 C22 H22C 109.5
H22A C22 H22C 109.5
H22B C22 H22C 109.5

loop_
_geom_bond_atom_site_label_1
_geom_bond_atom_site_label_2
_geom_bond_distance
O1 C17 1.3714(14)
O1 C16 1.4375(14)
O2 C19 1.2129(16)
O3 C19 1.3438(16)
O3 C20 1.4552(16)
O5 C1 1.2179(14)
O6 C8 1.2172(15)
C1 C2 1.4838(17)
C1 C16 1.5104(17)
C2 C3 1.3996(17)
C2 C7 1.4069(16)
C3 C4 1.3858(18)
C3 H3A 0.9300
C4 C5 1.3942(19)
C4 H4A 0.9300
C5 C6 1.3864(18)
C5 H5A 0.9300
C6 C7 1.3984(17)
C6 H6A 0.9300
C7 C8 1.4965(17)
C8 C9 1.5135(17)
C9 C18 1.5097(16)
C9 C10 1.5561(17)
C9 C16 1.5627(16)
C10 C12 1.4951(18)
C10 C11 1.5044(17)
C10 C13 1.5141(17)
C11 C12 1.5122(19)
C11 H11A 0.9700
C11 H11B 0.9700
C12 H12A 0.9700
C12 H12B 0.9700
C13 C15 1.5004(17)
C13 C14 1.5014(18)
C13 C16 1.5361(17)
C14 C15 1.511(2)
C14 H14A 0.9700
C14 H14B 0.9700
C15 H15A 0.9700
C15 H15B 0.9700
C17 C18 1.3470(17)
C17 C22 1.4861(17)
C18 C19 1.4701(16)
C20 C21 1.501(2)
C20 H20A 0.9700
C20 H20B 0.9700
C21 H21A 0.9600
C21 H21B 0.9600
C21 H21C 0.9600
C22 H22A 0.9600
C22 H22B 0.9600
C22 H22C 0.9600

loop_
_geom_torsion_atom_site_label_1
_geom_torsion_atom_site_label_2
_geom_torsion_atom_site_label_3
_geom_torsion_atom_site_label_4
_geom_torsion
O5 C1 C2 C3 -13.93(18)
C16 C1 C2 C3 160.79(11)
O5 C1 C2 C7 164.02(12)
C16 C1 C2 C7 -21.25(17)
C7 C2 C3 C4 1.85(19)
C1 C2 C3 C4 179.84(12)
C2 C3 C4 C5 -1.4(2)
C3 C4 C5 C6 -0.7(2)
C4 C5 C6 C7 2.2(2)
C5 C6 C7 C2 -1.71(19)
C5 C6 C7 C8 -177.35(12)
C3 C2 C7 C6 -0.30(18)
C1 C2 C7 C6 -178.24(11)
C3 C2 C7 C8 175.26(12)
C1 C2 C7 C8 -2.68(18)
C6 C7 C8 O6 26.32(19)
C2 C7 C8 O6 -149.26(13)
C6 C7 C8 C9 -153.95(11)
C2 C7 C8 C9 30.47(17)
O6 C8 C9 C18 30.78(18)
C7 C8 C9 C18 -148.94(11)
O6 C8 C9 C10 -111.89(14)
C7 C8 C9 C10 68.38(13)
O6 C8 C9 C16 147.59(12)
C7 C8 C9 C16 -32.14(15)
C18 C9 C10 C12 -49.33(17)
C8 C9 C10 C12 92.86(15)
C16 C9 C10 C12 -150.29(13)
C18 C9 C10 C11 -128.57(13)
C8 C9 C10 C11 13.62(17)
C16 C9 C10 C11 130.47(12)
C18 C9 C10 C13 93.59(11)
C8 C9 C10 C13 -124.21(10)
C16 C9 C10 C13 -7.37(9)
C13 C10 C11 C12 -117.59(14)
C9 C10 C11 C12 118.64(13)
C13 C10 C12 C11 114.74(14)
C9 C10 C12 C11 -115.18(14)
C12 C10 C13 C15 -66.49(19)
C11 C10 C13 C15 11.9(2)
C9 C10 C13 C15 150.03(13)
C12 C10 C13 C14 14.4(2)
C11 C10 C13 C14 92.74(17)
C9 C10 C13 C14 -129.08(13)
C12 C10 C13 C16 150.97(12)
C11 C10 C13 C16 -130.68(13)
C9 C10 C13 C16 7.50(9)
C10 C13 C14 C15 -118.87(15)
C16 C13 C14 C15 116.99(13)
C10 C13 C15 C14 117.67(15)
C16 C13 C15 C14 -111.98(14)
C17 O1 C16 C1 -139.80(10)
C17 O1 C16 C13 90.99(11)
C17 O1 C16 C9 -7.22(12)
O5 C1 C16 O1 -41.54(15)
C2 C1 C16 O1 143.60(10)
O5 C1 C16 C13 89.55(14)
C2 C1 C16 C13 -85.31(13)
O5 C1 C16 C9 -167.93(11)
C2 C1 C16 C9 17.21(16)
C15 C13 C16 O1 98.96(14)
C14 C13 C16 O1 22.72(16)
C10 C13 C16 O1 -117.05(10)
C15 C13 C16 C1 -29.66(17)
C14 C13 C16 C1 -105.90(13)
C10 C13 C16 C1 114.33(10)
C15 C13 C16 C9 -151.45(13)
C14 C13 C16 C9 132.31(12)
C10 C13 C16 C9 -7.47(9)
C18 C9 C16 O1 6.67(12)
C8 C9 C16 O1 -118.73(11)
C10 C9 C16 O1 124.17(10)
C18 C9 C16 C1 134.49(11)
C8 C9 C16 C1 9.09(15)
C10 C9 C16 C1 -108.01(11)
C18 C9 C16 C13 -110.24(10)
C8 C9 C16 C13 124.37(11)
C10 C9 C16 C13 7.27(9)
C16 O1 C17 C18 4.95(14)
C16 O1 C17 C22 -174.79(10)
O1 C17 C18 C19 179.51(11)
C22 C17 C18 C19 -0.8(2)
O1 C17 C18 C9 -0.37(15)
C22 C17 C18 C9 179.31(13)
C8 C9 C18 C17 120.68(12)
C10 C9 C18 C17 -97.47(13)
C16 C9 C18 C17 -3.89(13)
C8 C9 C18 C19 -59.20(17)
C10 C9 C18 C19 82.65(15)
C16 C9 C18 C19 176.23(12)
C20 O3 C19 O2 -2.5(2)
C20 O3 C19 C18 178.51(11)
C17 C18 C19 O2 -20.8(2)
C9 C18 C19 O2 159.04(13)
C17 C18 C19 O3 158.13(12)
C9 C18 C19 O3 -22.00(18)
C19 O3 C20 C21 -108.48(14)
